data_2219487
loop_
_publ_author_name
'Zhao, Gan-Qing'
'Liu, Qiao-Ru'
'Yang, Wei-Chun'
'Li, Song-Tian'
'Wang, Xiang'

_publ_section_title
(Imidazole-\k<i>N</i>^3^){<i>N</i>-[1-(2-oxidophenyl)ethylidene]-<small>L</small>-valinato-\k^3^<i>O</i>,<i>N</i>,<i>O</i>'}copper(II)
_journal_coeditor_code AT2627
_journal_issue 10
_journal_name_full 'Acta Crystallographica Section E'
_journal_page_first m1250
_journal_page_last m1251
_journal_paper_doi 10.1107/S1600536808028134
_journal_volume 64
_journal_year 2008
_chemical_formula_iupac '[Cu (C13 H15 N O3) (C3 H4 N2)]'
_chemical_formula_moiety 'C16 H19 Cu N3 O3'
_chemical_formula_sum 'C16 H19 Cu N3 O3'
_chemical_formula_weight 364.88
_chemical_name_systematic
;
(Imidazole-\k<i>N</i>^3^){<i>N</i>-[1-(2-oxidophenyl)ethylidene]-L-valinato-
\k^3^O,N,O'}copper(II)
;
_space_group_IT_number 19
_symmetry_cell_setting orthorhombic
_symmetry_space_group_name_Hall 'P 2ac 2ab'
_symmetry_space_group_name_H-M 'P 21 21 21'
_atom_sites_solution_hydrogens geom
_atom_sites_solution_primary direct
_atom_sites_solution_secondary difmap
_cell_angle_alpha 90.00
_cell_angle_beta 90.00
_cell_angle_gamma 90.00
_cell_formula_units_Z 8
_cell_length_a 12.2025(13)
_cell_length_b 13.5248(14)
_cell_length_c 19.791(2)
_cell_measurement_reflns_used 4789
_cell_measurement_temperature 296(2)
_cell_measurement_theta_max 23.57
_cell_measurement_theta_min 2.25
_cell_volume 3266.2(6)
_computing_cell_refinement 'SAINT (Bruker, 2000)'
_computing_data_collection 'SMART (Bruker, 2000)'
_computing_data_reduction 'SAINT (Bruker, 2000)'
_computing_molecular_graphics 'SHELXTL (Sheldrick, 2008)'
_computing_publication_material 'SHELXTL (Sheldrick, 2008)'
_computing_structure_refinement 'SHELXL97 (Sheldrick, 2008)'
_computing_structure_solution 'SHELXS97 (Sheldrick, 2008)'
_diffrn_ambient_temperature 296(2)
_diffrn_measured_fraction_theta_full 0.997
_diffrn_measured_fraction_theta_max 0.997
_diffrn_measurement_device_type 'Bruker SMART CCD area-detector'
_diffrn_measurement_method '\f and \w scans'
_diffrn_radiation_monochromator graphite
_diffrn_radiation_source 'fine-focus sealed tube'
_diffrn_radiation_type MoK\a
_diffrn_radiation_wavelength 0.71073
_diffrn_reflns_av_R_equivalents 0.0313
_diffrn_reflns_av_sigmaI/netI 0.0458
_diffrn_reflns_limit_h_max 14
_diffrn_reflns_limit_h_min -14
_diffrn_reflns_limit_k_max 16
_diffrn_reflns_limit_k_min -14
_diffrn_reflns_limit_l_max 21
_diffrn_reflns_limit_l_min -23
_diffrn_reflns_number 17018
_diffrn_reflns_theta_full 25.05
_diffrn_reflns_theta_max 25.05
_diffrn_reflns_theta_min 1.96
_exptl_absorpt_coefficient_mu 1.355
_exptl_absorpt_correction_T_max 0.7733
_exptl_absorpt_correction_T_min 0.6866
_exptl_absorpt_correction_type multi-scan
_exptl_absorpt_process_details '(SADABS; Sheldrick, 1996)'
_exptl_crystal_colour 'dark blue'
_exptl_crystal_density_diffrn 1.484
_exptl_crystal_density_method 'not measured'
_exptl_crystal_description block
_exptl_crystal_F_000 1512
_exptl_crystal_size_max 0.30
_exptl_crystal_size_mid 0.20
_exptl_crystal_size_min 0.20
_refine_diff_density_max 0.333
_refine_diff_density_min -0.502
_refine_ls_abs_structure_details 'Flack (1983), 2509 Freidel pairs'
_refine_ls_abs_structure_Flack 0.004(13)
_refine_ls_extinction_method none
_refine_ls_goodness_of_fit_ref 1.033
_refine_ls_hydrogen_treatment constr
_refine_ls_matrix_type full
_refine_ls_number_parameters 421
_refine_ls_number_reflns 5764
_refine_ls_number_restraints 0
_refine_ls_restrained_S_all 1.033
_refine_ls_R_factor_all 0.0537
_refine_ls_R_factor_gt 0.0373
_refine_ls_shift/su_max 0.001
_refine_ls_shift/su_mean 0.000
_refine_ls_structure_factor_coef Fsqd
_refine_ls_weighting_details 'calc w = 1/[\s^2^(Fo^2^)+(0.0297P)^2^+1.2486P] where P=(Fo^2^+2Fc^2^)/3'
_refine_ls_weighting_scheme calc
_refine_ls_wR_factor_gt 0.0784
_refine_ls_wR_factor_ref 0.0864
_reflns_number_gt 4619
_reflns_number_total 5764
_reflns_threshold_expression I>2\s(I)
_cod_data_source_file at2627.cif
_cod_data_source_block I
_cod_database_code 2219487
_cod_database_fobs_code 2219487

loop_
_symmetry_equiv_pos_as_xyz
'x, y, z'
'-x+1/2, -y, z+1/2'
'-x, y+1/2, -z+1/2'
'x+1/2, -y+1/2, -z'

loop_
_atom_site_type_symbol
_atom_site_label
_atom_site_fract_x
_atom_site_fract_y
_atom_site_fract_z
_atom_site_U_iso_or_equiv
_atom_site_adp_type
_atom_site_calc_flag
_atom_site_refinement_flags
_atom_site_occupancy
Cu Cu1 0.52180(4) 0.63527(4) 0.08491(2) 0.04826(14) Uani d . 1
Cu Cu2 0.65002(3) 0.85812(4) 0.60823(2) 0.04751(14) Uani d . 1
C C1 0.6063(3) 0.6039(3) -0.0474(2) 0.0532(11) Uani d . 1
C C2 0.5832(4) 0.5745(4) -0.1145(2) 0.0655(13) Uani d . 1
H H2 0.5106 0.5699 -0.1284 0.079 Uiso calc R 1
C C3 0.6650(5) 0.5528(4) -0.1596(2) 0.0745(14) Uani d . 1
H H3 0.6474 0.5333 -0.2033 0.089 Uiso calc R 1
C C4 0.7750(4) 0.5597(4) -0.1401(3) 0.0738(15) Uani d . 1
H H4 0.8310 0.5448 -0.1703 0.089 Uiso calc R 1
C C5 0.7979(4) 0.5886(3) -0.0761(3) 0.0624(12) Uani d . 1
H H5 0.8711 0.5944 -0.0637 0.075 Uiso calc R 1
C C6 0.7169(3) 0.6106(3) -0.0269(2) 0.0506(11) Uani d . 1
C C7 0.7512(3) 0.6428(3) 0.0404(2) 0.0515(10) Uani d . 1
C C8 0.7081(3) 0.6986(3) 0.1538(2) 0.0490(10) Uani d . 1
H H8 0.7813 0.6752 0.1665 0.059 Uiso calc R 1
C C9 0.6246(3) 0.6621(3) 0.2057(2) 0.0503(11) Uani d . 1
C C10 0.8720(3) 0.6564(4) 0.0537(2) 0.0719(15) Uani d . 1
H H10A 0.9015 0.7031 0.0221 0.108 Uiso calc R 1
H H10B 0.9088 0.5941 0.0487 0.108 Uiso calc R 1
H H10C 0.8824 0.6805 0.0989 0.108 Uiso calc R 1
C C11 0.7088(4) 0.8124(3) 0.1499(2) 0.0636(13) Uani d . 1
H H11 0.7550 0.8299 0.1112 0.076 Uiso calc R 1
C C12 0.5957(4) 0.8557(4) 0.1357(3) 0.0809(15) Uani d . 1
H H12A 0.5476 0.8413 0.1728 0.121 Uiso calc R 1
H H12B 0.5667 0.8270 0.0951 0.121 Uiso calc R 1
H H12C 0.6015 0.9260 0.1302 0.121 Uiso calc R 1
C C13 0.7593(5) 0.8599(5) 0.2100(3) 0.1054(19) Uani d . 1
H H13A 0.7127 0.8503 0.2486 0.158 Uiso calc R 1
H H13B 0.7681 0.9294 0.2017 0.158 Uiso calc R 1
H H13C 0.8296 0.8306 0.2185 0.158 Uiso calc R 1
C C14 0.2976(3) 0.6635(3) 0.1369(2) 0.0558(12) Uani d . 1
H H14 0.3233 0.6875 0.1780 0.067 Uiso calc R 1
C C15 0.1879(3) 0.6175(3) 0.0578(2) 0.0567(12) Uani d . 1
H H15 0.1251 0.6030 0.0331 0.068 Uiso calc R 1
C C16 0.2909(3) 0.6085(3) 0.0364(2) 0.0524(11) Uani d . 1
H H16 0.3120 0.5863 -0.0061 0.063 Uiso calc R 1
C C17 0.5693(3) 0.8710(3) 0.47462(19) 0.0457(9) Uani d . 1
C C18 0.5908(3) 0.8916(3) 0.4066(2) 0.0539(11) Uani d . 1
H H18 0.6633 0.8948 0.3923 0.065 Uiso calc R 1
C C19 0.5093(4) 0.9074(3) 0.3601(2) 0.0606(12) Uani d . 1
H H19 0.5269 0.9213 0.3154 0.073 Uiso calc R 1
C C20 0.4009(4) 0.9024(3) 0.3801(3) 0.0625(13) Uani d . 1
H H20 0.3449 0.9150 0.3494 0.075 Uiso calc R 1
C C21 0.3770(3) 0.8788(3) 0.4455(2) 0.0584(12) Uani d . 1
H H21 0.3037 0.8742 0.4579 0.070 Uiso calc R 1
C C22 0.4572(3) 0.8610(3) 0.49521(18) 0.0433(9) Uani d . 1
C C23 0.4247(3) 0.8301(3) 0.5626(2) 0.0444(10) Uani d . 1
C C24 0.4742(3) 0.7757(3) 0.67720(18) 0.0465(9) Uani d . 1
H H24 0.3968 0.7869 0.6881 0.056 Uiso calc R 1
C C25 0.5459(3) 0.8289(3) 0.7284(2) 0.0537(12) Uani d . 1
C C26 0.3039(3) 0.8159(3) 0.5762(2) 0.0554(11) Uani d . 1
H H26A 0.2935 0.7965 0.6225 0.083 Uiso calc R 1
H H26B 0.2756 0.7653 0.5470 0.083 Uiso calc R 1
H H26C 0.2657 0.8767 0.5679 0.083 Uiso calc R 1
C C27 0.4998(3) 0.6645(3) 0.6814(2) 0.0556(11) Uani d . 1
H H27 0.4895 0.6449 0.7286 0.067 Uiso calc R 1
C C28 0.6189(4) 0.6388(4) 0.6627(2) 0.0792(14) Uani d . 1
H H28A 0.6310 0.5694 0.6695 0.119 Uiso calc R 1
H H28B 0.6681 0.6758 0.6909 0.119 Uiso calc R 1
H H28C 0.6319 0.6552 0.6162 0.119 Uiso calc R 1
C C29 0.4234(4) 0.6023(4) 0.6399(3) 0.0898(18) Uani d . 1
H H29A 0.3491 0.6161 0.6527 0.135 Uiso calc R 1
H H29B 0.4390 0.5336 0.6475 0.135 Uiso calc R 1
H H29C 0.4333 0.6174 0.5929 0.135 Uiso calc R 1
C C30 0.8785(3) 0.8880(3) 0.5586(2) 0.0519(11) Uani d . 1
H H30 0.8581 0.8966 0.5137 0.062 Uiso calc R 1
C C31 0.9781(3) 0.8710(3) 0.64947(17) 0.0363(8) Uani d . 1
H H31 1.0370 0.8654 0.6791 0.044 Uiso calc R 1
C C32 0.8746(3) 0.8686(4) 0.6653(2) 0.0588(11) Uani d . 1
H H32 0.8492 0.8608 0.7093 0.071 Uiso calc R 1
N N1 0.6788(2) 0.6579(2) 0.08787(16) 0.0469(8) Uani d . 1
N N2 0.3602(2) 0.6369(3) 0.08634(15) 0.0482(7) Uani d . 1
N N3 0.1914(2) 0.6513(3) 0.12130(17) 0.0559(9) Uani d . 1
H H3A 0.1362 0.6630 0.1471 0.067 Uiso calc R 1
N N4 0.4983(2) 0.8161(2) 0.60987(17) 0.0437(7) Uani d . 1
N N5 0.8097(2) 0.8782(2) 0.61290(16) 0.0478(8) Uani d . 1
N N6 0.9835(3) 0.8827(3) 0.5834(3) 0.0933(16) Uani d . 1
H H6 1.0426 0.8865 0.5599 0.112 Uiso calc R 1
O O1 0.5208(2) 0.6222(2) -0.00899(13) 0.0623(8) Uani d . 1
O O2 0.52949(19) 0.6399(2) 0.18300(12) 0.0534(7) Uani d . 1
O O3 0.6509(2) 0.6600(3) 0.26604(14) 0.0701(10) Uani d . 1
O O4 0.65434(19) 0.8605(3) 0.51391(13) 0.0631(8) Uani d . 1
O O5 0.6344(2) 0.8681(3) 0.70602(13) 0.0640(8) Uani d . 1
O O6 0.5198(2) 0.8268(3) 0.78876(14) 0.0691(9) Uani d . 1

loop_
_atom_site_aniso_label
_atom_site_aniso_U_11
_atom_site_aniso_U_22
_atom_site_aniso_U_33
_atom_site_aniso_U_12
_atom_site_aniso_U_13
_atom_site_aniso_U_23
Cu1 0.0364(2) 0.0606(3) 0.0478(3) 0.0005(3) 0.0044(2) 0.0034(3)
Cu2 0.0345(2) 0.0625(3) 0.0455(3) -0.0071(2) -0.0017(2) -0.0016(3)
C1 0.056(2) 0.056(3) 0.048(3) 0.008(2) 0.010(2) 0.009(2)
C2 0.060(3) 0.084(3) 0.053(3) 0.004(2) 0.005(2) 0.008(3)
C3 0.099(4) 0.077(3) 0.047(3) 0.001(3) 0.013(3) 0.003(2)
C4 0.075(3) 0.075(4) 0.071(4) 0.011(3) 0.028(3) 0.005(3)
C5 0.051(2) 0.064(3) 0.072(3) 0.002(2) 0.015(2) 0.007(3)
C6 0.045(2) 0.051(3) 0.055(3) 0.0040(19) 0.0146(19) 0.0125(19)
C7 0.043(2) 0.051(3) 0.060(3) 0.007(2) 0.0099(19) 0.012(3)
C8 0.0331(19) 0.061(3) 0.053(3) 0.0006(19) 0.0002(18) 0.013(2)
C9 0.042(2) 0.059(3) 0.050(3) 0.0055(19) 0.0032(19) 0.006(2)
C10 0.037(2) 0.109(4) 0.069(3) 0.006(3) 0.015(2) 0.016(3)
C11 0.055(3) 0.063(3) 0.072(3) -0.011(2) -0.013(2) 0.003(2)
C12 0.079(3) 0.057(3) 0.107(4) 0.008(3) -0.033(3) -0.003(3)
C13 0.117(5) 0.098(4) 0.102(4) -0.018(4) -0.044(4) 0.000(4)
C14 0.041(2) 0.078(3) 0.049(2) 0.001(2) 0.0043(19) -0.005(2)
C15 0.043(2) 0.080(3) 0.047(2) 0.001(2) -0.0065(19) -0.002(2)
C16 0.048(2) 0.069(3) 0.040(2) 0.000(2) -0.0019(19) -0.002(2)
C17 0.043(2) 0.049(2) 0.046(2) 0.003(2) -0.0036(18) -0.004(2)
C18 0.046(2) 0.069(3) 0.046(3) 0.002(2) -0.0026(19) 0.000(2)
C19 0.066(3) 0.064(3) 0.051(3) 0.001(2) 0.000(2) 0.004(2)
C20 0.056(3) 0.076(3) 0.056(3) 0.000(2) -0.014(2) 0.011(2)
C21 0.041(2) 0.071(3) 0.064(3) 0.000(2) -0.006(2) 0.001(2)
C22 0.0382(19) 0.048(2) 0.044(2) -0.001(2) -0.0069(16) -0.003(2)
C23 0.0374(19) 0.047(3) 0.049(2) -0.0028(17) 0.0002(18) -0.0089(18)
C24 0.0325(18) 0.062(3) 0.045(2) -0.0064(19) 0.0031(18) -0.0033(19)
C25 0.034(2) 0.076(3) 0.050(3) -0.003(2) -0.0044(19) -0.005(2)
C26 0.034(2) 0.077(3) 0.054(3) -0.003(2) -0.0013(19) -0.006(2)
C27 0.054(2) 0.065(3) 0.048(2) -0.004(2) 0.0015(19) 0.003(2)
C28 0.074(3) 0.082(3) 0.081(3) 0.021(3) 0.018(3) 0.012(3)
C29 0.105(4) 0.074(4) 0.091(4) -0.012(3) -0.018(3) -0.003(3)
C30 0.041(2) 0.068(3) 0.047(2) -0.009(2) -0.0002(18) -0.006(2)
C31 0.0283(17) 0.053(2) 0.0273(18) -0.003(2) -0.0090(15) 0.0052(19)
C32 0.052(2) 0.075(3) 0.049(2) -0.013(3) -0.005(2) 0.016(3)
N1 0.0393(17) 0.054(2) 0.0472(19) -0.0001(15) 0.0052(15) 0.0091(17)
N2 0.0408(16) 0.060(2) 0.0439(18) -0.0004(18) 0.0032(14) -0.001(2)
N3 0.0388(17) 0.076(3) 0.053(2) 0.0006(19) 0.0066(15) -0.001(2)
N4 0.0353(16) 0.0518(19) 0.0440(18) -0.0038(14) -0.0009(14) -0.0054(15)
N5 0.0383(16) 0.060(2) 0.0451(18) -0.0067(17) 0.0001(15) 0.0047(18)
N6 0.047(2) 0.083(3) 0.149(5) -0.002(2) 0.002(3) -0.024(3)
O1 0.0461(15) 0.095(2) 0.0457(16) 0.0086(19) 0.0045(13) 0.0038(16)
O2 0.0373(13) 0.0749(18) 0.0479(15) -0.0075(18) 0.0039(12) 0.0035(16)
O3 0.0458(15) 0.115(3) 0.0492(18) -0.0072(18) -0.0004(14) 0.0161(18)
O4 0.0356(13) 0.107(2) 0.0465(16) -0.003(2) -0.0004(12) -0.0003(18)
O5 0.0450(15) 0.096(2) 0.0507(17) -0.019(2) -0.0016(13) -0.0106(18)
O6 0.0445(15) 0.121(3) 0.0417(18) -0.0093(17) 0.0043(14) -0.0130(16)

loop_
_atom_type_symbol
_atom_type_description
_atom_type_scat_dispersion_real
_atom_type_scat_dispersion_imag
_atom_type_scat_source
C C 0.0033 0.0016 'International Tables Vol C Tables 4.2.6.8 and 6.1.1.4'
H H 0.0000 0.0000 'International Tables Vol C Tables 4.2.6.8 and 6.1.1.4'
N N 0.0061 0.0033 'International Tables Vol C Tables 4.2.6.8 and 6.1.1.4'
O O 0.0106 0.0060 'International Tables Vol C Tables 4.2.6.8 and 6.1.1.4'
Cu Cu 0.3201 1.2651 'International Tables Vol C Tables 4.2.6.8 and 6.1.1.4'

loop_
_geom_angle_atom_site_label_1
_geom_angle_atom_site_label_2
_geom_angle_atom_site_label_3
_geom_angle
_geom_angle_publ_flag
O1 Cu1 N1 92.94(13) yes
O1 Cu1 O2 175.69(13) yes
N1 Cu1 O2 85.25(12) yes
O1 Cu1 N2 90.51(12) yes
N1 Cu1 N2 169.97(14) yes
O2 Cu1 N2 91.92(11) yes
O4 Cu2 N4 92.79(13) yes
O4 Cu2 O5 173.64(14) yes
N4 Cu2 O5 84.85(12) yes
O4 Cu2 N5 90.96(12) yes
N4 Cu2 N5 170.17(14) yes
O5 Cu2 N5 92.32(12) yes
O1 C1 C6 125.5(4) ?
O1 C1 C2 116.0(4) ?
C6 C1 C2 118.5(4) ?
C3 C2 C1 121.8(5) ?
C3 C2 H2 119.1 ?
C1 C2 H2 119.1 ?
C2 C3 C4 120.3(5) ?
C2 C3 H3 119.9 ?
C4 C3 H3 119.9 ?
C5 C4 C3 118.4(5) ?
C5 C4 H4 120.8 ?
C3 C4 H4 120.8 ?
C4 C5 C6 123.9(5) ?
C4 C5 H5 118.0 ?
C6 C5 H5 118.0 ?
C1 C6 C5 117.1(4) ?
C1 C6 C7 123.6(4) ?
C5 C6 C7 119.2(4) ?
N1 C7 C6 120.6(3) ?
N1 C7 C10 121.1(4) ?
C6 C7 C10 118.3(3) ?
N1 C8 C9 108.3(3) ?
N1 C8 C11 109.5(3) ?
C9 C8 C11 111.1(4) ?
N1 C8 H8 109.3 ?
C9 C8 H8 109.3 ?
C11 C8 H8 109.3 ?
O3 C9 O2 124.6(4) ?
O3 C9 C8 118.9(4) ?
O2 C9 C8 116.4(4) ?
C7 C10 H10A 109.5 ?
C7 C10 H10B 109.5 ?
H10A C10 H10B 109.5 ?
C7 C10 H10C 109.5 ?
H10A C10 H10C 109.5 ?
H10B C10 H10C 109.5 ?
C13 C11 C12 111.0(4) ?
C13 C11 C8 113.2(4) ?
C12 C11 C8 112.8(4) ?
C13 C11 H11 106.5 ?
C12 C11 H11 106.5 ?
C8 C11 H11 106.5 ?
C11 C12 H12A 109.5 ?
C11 C12 H12B 109.5 ?
H12A C12 H12B 109.5 ?
C11 C12 H12C 109.5 ?
H12A C12 H12C 109.5 ?
H12B C12 H12C 109.5 ?
C11 C13 H13A 109.5 ?
C11 C13 H13B 109.5 ?
H13A C13 H13B 109.5 ?
C11 C13 H13C 109.5 ?
H13A C13 H13C 109.5 ?
H13B C13 H13C 109.5 ?
N2 C14 N3 110.7(4) ?
N2 C14 H14 124.7 ?
N3 C14 H14 124.7 ?
C16 C15 N3 107.5(4) ?
C16 C15 H15 126.3 ?
N3 C15 H15 126.3 ?
C15 C16 N2 109.3(4) ?
C15 C16 H16 125.3 ?
N2 C16 H16 125.3 ?
O4 C17 C18 116.5(3) ?
O4 C17 C22 125.4(3) ?
C18 C17 C22 118.1(3) ?
C19 C18 C17 122.7(4) ?
C19 C18 H18 118.6 ?
C17 C18 H18 118.6 ?
C18 C19 C20 119.6(4) ?
C18 C19 H19 120.2 ?
C20 C19 H19 120.2 ?
C21 C20 C19 119.2(4) ?
C21 C20 H20 120.4 ?
C19 C20 H20 120.4 ?
C20 C21 C22 123.7(4) ?
C20 C21 H21 118.2 ?
C22 C21 H21 118.2 ?
C21 C22 C17 116.6(3) ?
C21 C22 C23 120.1(3) ?
C17 C22 C23 123.3(3) ?
N4 C23 C22 120.7(3) ?
N4 C23 C26 121.5(4) ?
C22 C23 C26 117.8(3) ?
N4 C24 C25 108.3(3) ?
N4 C24 C27 111.8(3) ?
C25 C24 C27 108.0(3) ?
N4 C24 H24 109.6 ?
C25 C24 H24 109.6 ?
C27 C24 H24 109.6 ?
O6 C25 O5 124.1(4) ?
O6 C25 C24 119.0(4) ?
O5 C25 C24 116.7(4) ?
C23 C26 H26A 109.5 ?
C23 C26 H26B 109.5 ?
H26A C26 H26B 109.5 ?
C23 C26 H26C 109.5 ?
H26A C26 H26C 109.5 ?
H26B C26 H26C 109.5 ?
C29 C27 C28 109.2(4) ?
C29 C27 C24 113.1(4) ?
C28 C27 C24 113.6(4) ?
C29 C27 H27 106.8 ?
C28 C27 H27 106.8 ?
C24 C27 H27 106.8 ?
C27 C28 H28A 109.5 ?
C27 C28 H28B 109.5 ?
H28A C28 H28B 109.5 ?
C27 C28 H28C 109.5 ?
H28A C28 H28C 109.5 ?
H28B C28 H28C 109.5 ?
C27 C29 H29A 109.5 ?
H29A C29 H29C 109.5 ?
H29B C29 H29C 109.5 ?
N5 C30 N6 106.6(4) ?
N5 C30 H30 126.7 ?
N6 C30 H30 126.7 ?
C32 C31 N6 106.9(3) ?
C32 C31 H31 126.6 ?
N6 C31 H31 126.6 ?
C31 C32 N5 113.2(4) ?
C31 C32 H32 123.4 ?
N5 C32 H32 123.4 ?
C7 N1 C8 122.4(3) ?
C7 N1 Cu1 128.4(3) ?
C8 N1 Cu1 109.1(2) ?
C14 N2 C16 105.8(3) ?
C14 N2 Cu1 126.6(3) ?
C16 N2 Cu1 127.6(3) ?
C15 N3 C14 106.8(3) ?
C15 N3 H3A 126.6 ?
C14 N3 H3A 126.6 ?
C23 N4 C24 124.3(3) ?
C23 N4 Cu2 126.9(3) ?
C24 N4 Cu2 108.4(2) ?
C32 N5 C30 105.1(3) ?
C32 N5 Cu2 128.4(3) ?
C30 N5 Cu2 125.6(3) ?
C31 N6 C30 108.3(4) ?
C31 N6 H6 125.9 ?
C30 N6 H6 125.9 ?
C1 O1 Cu1 126.0(3) ?
C9 O2 Cu1 113.6(2) ?
C17 O4 Cu2 125.1(2) ?
C25 O5 Cu2 113.4(2) ?

loop_
_geom_bond_atom_site_label_1
_geom_bond_atom_site_label_2
_geom_bond_distance
_geom_bond_publ_flag
Cu1 O1 1.867(3) yes
Cu1 N1 1.941(3) yes
Cu1 O2 1.945(2) yes
Cu1 N2 1.972(3) yes
Cu2 O4 1.868(3) yes
Cu2 N4 1.937(3) yes
Cu2 O5 1.949(3) yes
Cu2 N5 1.969(3) yes
C1 O1 1.314(5) ?
C1 C6 1.412(6) ?
C1 C2 1.415(6) ?
C2 C3 1.371(6) ?
C2 H2 0.9300 ?
C3 C4 1.399(7) ?
C3 H3 0.9300 ?
C4 C5 1.355(6) ?
C4 H4 0.9300 ?
C5 C6 1.419(6) ?
C5 H5 0.9300 ?
C6 C7 1.464(6) ?
C7 N1 1.305(4) ?
C7 C10 1.508(5) ?
C8 N1 1.461(5) ?
C8 C9 1.528(5) ?
C8 C11 1.541(6) ?
C8 H8 0.9800 ?
C9 O3 1.237(5) ?
C9 O2 1.281(4) ?
C10 H10A 0.9600 ?
C10 H10B 0.9600 ?
C10 H10C 0.9600 ?
C11 C13 1.484(6) ?
C11 C12 1.526(6) ?
C11 H11 0.9800 ?
C12 H12A 0.9600 ?
C12 H12B 0.9600 ?
C12 H12C 0.9600 ?
C13 H13A 0.9600 ?
C13 H13B 0.9600 ?
C13 H13C 0.9600 ?
C14 N2 1.310(5) ?
C14 N3 1.343(5) ?
C14 H14 0.9300 ?
C15 C16 1.332(5) ?
C15 N3 1.338(5) ?
C15 H15 0.9300 ?
C16 N2 1.356(5) ?
C16 H16 0.9300 ?
C17 O4 1.304(4) ?
C17 C18 1.399(5) ?
C17 C22 1.433(5) ?
C18 C19 1.371(5) ?
C18 H18 0.9300 ?
C19 C20 1.383(6) ?
C19 H19 0.9300 ?
C20 C21 1.363(6) ?
C20 H20 0.9300 ?
C21 C22 1.409(5) ?
C21 H21 0.9300 ?
C22 C23 1.453(5) ?
C23 N4 1.311(5) ?
C23 C26 1.511(5) ?
C24 N4 1.470(5) ?
C24 C25 1.520(5) ?
C24 C27 1.539(6) ?
C24 H24 0.9800 ?
C25 O6 1.236(5) ?
C25 O5 1.282(4) ?
C26 H26A 0.9600 ?
C26 H26B 0.9600 ?
C26 H26C 0.9600 ?
C27 C29 1.500(6) ?
C27 C28 1.539(6) ?
C27 H27 0.9800 ?
C28 H28A 0.9600 ?
C28 H28B 0.9600 ?
C28 H28C 0.9600 ?
C29 H29A 0.9600 ?
C29 H29B 0.9600 ?
C29 H29C 0.9600 ?
C30 N5 1.370(5) ?
C30 N6 1.375(5) ?
C30 H30 0.9300 ?
C31 C32 1.302(5) ?
C31 N6 1.319(5) ?
C31 H31 0.9300 ?
C32 N5 1.311(5) ?
C32 H32 0.9300 ?
N3 H3A 0.8600 ?
N6 H6 0.8600 ?

loop_
_geom_hbond_atom_site_label_D
_geom_hbond_atom_site_label_H
_geom_hbond_atom_site_label_A
_geom_hbond_site_symmetry_A
_geom_hbond_distance_DH
_geom_hbond_distance_HA
_geom_hbond_distance_DA
_geom_hbond_angle_DHA
_geom_hbond_publ_flag
N3 H3A O6 4_466 0.86 1.91 2.764(4) 172.1 yes
